data_7055402
loop_
_publ_author_name
'\<Svec, Petr'
'Barto\<s, Karel'
'R\%u\<zi\<ckov\'a, Zde\<nka'
'Cu\<r\'inov\'a, Petra'
'Du\<sek, Libor'
'Turek, Jan'
'De Proft, Frank'
'R\%u\<zi\<cka, Ale\<s'

_publ_section_title
;
 C,N-Chelated organotin(iv) azides: synthesis, structure and use within
 click chemistry
;
_journal_issue 7
_journal_name_full 'New J. Chem.'
_journal_page_first 5808
_journal_paper_doi 10.1039/C5NJ03187G
_journal_volume 40
_journal_year 2016
_chemical_formula_moiety 'C13 H21 N7 Sn'
_chemical_formula_sum 'C13 H21 N7 Sn'
_chemical_formula_weight 394.06
_chemical_name_systematic
; 
 ? 
;
_space_group_IT_number 61
_symmetry_cell_setting orthorhombic
_symmetry_space_group_name_Hall '-P 2ac 2ab'
_symmetry_space_group_name_H-M 'P b c a'
_atom_sites_solution_hydrogens geom
_atom_sites_solution_primary direct
_atom_sites_solution_secondary difmap
_audit_creation_method SHELXL-97
_audit_update_record
;
2015-10-22 deposited with the CCDC.
2016-02-29 downloaded from the CCDC.
;
_cell_angle_alpha 90
_cell_angle_beta 90
_cell_angle_gamma 90
_cell_formula_units_Z 8
_cell_length_a 13.3890(9)
_cell_length_b 15.3861(13)
_cell_length_c 15.9340(7)
_cell_measurement_reflns_used 21018
_cell_measurement_temperature 150(1)
_cell_measurement_theta_max 27.5
_cell_measurement_theta_min 1
_cell_volume 3282.5(4)
_computing_cell_refinement 'COLLECT and DENZO'
_computing_data_collection 'COLLECT (Hooft, 1998) and DENZO (Otwinowski & Minor, 1997)'
_computing_data_reduction 'COLLECT and DENZO'
_computing_molecular_graphics 'PLATON (Spek, 2003)'
_computing_publication_material 'SHELXL-97 (Sheldrick, 2008)'
_computing_structure_refinement 'SHELXL-97 (Sheldrick, 2008)'
_computing_structure_solution 'SIR92 (Altomare et al., 1994)'
_diffrn_ambient_temperature 150(1)
_diffrn_detector_area_resol_mean 9.091
_diffrn_measured_fraction_theta_full 0.993
_diffrn_measured_fraction_theta_max 0.993
_diffrn_measurement_device_type 'Bruker Nonius KappaCCD area detector'
_diffrn_measurement_method '\f and \w scans to fill the Ewald sphere'
_diffrn_radiation_monochromator graphite
_diffrn_radiation_source 'fine-focus sealed tube'
_diffrn_radiation_type MoK\a
_diffrn_radiation_wavelength 0.71073
_diffrn_reflns_av_R_equivalents 0.0358
_diffrn_reflns_av_sigmaI/netI 0.0244
_diffrn_reflns_limit_h_max 17
_diffrn_reflns_limit_h_min -15
_diffrn_reflns_limit_k_max 18
_diffrn_reflns_limit_k_min -19
_diffrn_reflns_limit_l_max 17
_diffrn_reflns_limit_l_min -20
_diffrn_reflns_number 20863
_diffrn_reflns_theta_full 27.50
_diffrn_reflns_theta_max 27.50
_diffrn_reflns_theta_min 2.39
_diffrn_standards_number 0
_exptl_absorpt_coefficient_mu 1.562
_exptl_absorpt_correction_T_max 0.898
_exptl_absorpt_correction_T_min 0.822
_exptl_absorpt_correction_type integration
_exptl_absorpt_process_details
;
Gaussian integration (Coppens, 1970)
;
_exptl_crystal_colour colourless
_exptl_crystal_density_diffrn 1.595
_exptl_crystal_density_method 'not measured'
_exptl_crystal_description needle
_exptl_crystal_F_000 1584
_exptl_crystal_size_max 0.46
_exptl_crystal_size_mid 0.10
_exptl_crystal_size_min 0.10
_refine_diff_density_max 0.887
_refine_diff_density_min -0.847
_refine_diff_density_rms 0.100
_refine_ls_extinction_method none
_refine_ls_goodness_of_fit_ref 1.168
_refine_ls_hydrogen_treatment constr
_refine_ls_matrix_type full
_refine_ls_number_parameters 190
_refine_ls_number_reflns 3739
_refine_ls_number_restraints 0
_refine_ls_restrained_S_all 1.168
_refine_ls_R_factor_all 0.0516
_refine_ls_R_factor_gt 0.0246
_refine_ls_shift/su_max 0.001
_refine_ls_shift/su_mean 0.000
_refine_ls_structure_factor_coef Fsqd
_refine_ls_weighting_details 'calc w=1/[\s^2^(Fo^2^)+(0.0173P)^2^+4.3156P] where P=(Fo^2^+2Fc^2^)/3'
_refine_ls_weighting_scheme calc
_refine_ls_wR_factor_gt 0.0486
_refine_ls_wR_factor_ref 0.0631
_reflns_number_gt 2724
_reflns_number_total 3739
_reflns_threshold_expression >2sigma(I)
_cod_data_source_file c5nj03187g2.cif
_cod_data_source_block shelxl
_cod_depositor_comments 'Adding full bibliography for 7055396--7055402.cif.'
_cod_database_code 7055402

loop_
_symmetry_equiv_pos_as_xyz
'x, y, z'
'-x+1/2, -y, z+1/2'
'x+1/2, -y+1/2, -z'
'-x, y+1/2, -z+1/2'
'-x, -y, -z'
'x-1/2, y, -z-1/2'
'-x-1/2, y-1/2, z'
'x, -y-1/2, z-1/2'

loop_
_atom_site_label
_atom_site_type_symbol
_atom_site_fract_x
_atom_site_fract_y
_atom_site_fract_z
_atom_site_U_iso_or_equiv
_atom_site_adp_type
_atom_site_occupancy
_atom_site_symmetry_multiplicity
_atom_site_calc_flag
_atom_site_refinement_flags
Sn1 Sn 0.371136(12) 0.225049(11) 0.254824(10) 0.01592(6) Uani 1 1 d .
N3 N 0.40816(17) 0.35875(15) 0.12431(15) 0.0227(5) Uani 1 1 d .
N6 N 0.58162(18) 0.24515(18) 0.21119(15) 0.0273(6) Uani 1 1 d .
N5 N 0.51894(17) 0.19019(17) 0.22242(15) 0.0262(5) Uani 1 1 d .
C10 C 0.37092(19) 0.27427(19) 0.37949(16) 0.0212(6) Uani 1 1 d .
H10A H 0.3136 0.3121 0.3869 0.025 Uiso 1 1 d R
H10B H 0.3645 0.2264 0.4187 0.025 Uiso 1 1 d R
C1 C 0.28117(18) 0.16826(18) 0.16042(16) 0.0180(5) Uani 1 1 d .
N1 N 0.36351(17) 0.07414(15) 0.29483(14) 0.0213(5) Uani 1 1 d .
N2 N 0.38727(18) 0.35297(15) 0.19719(14) 0.0244(5) Uani 1 1 d .
C5 C 0.1684(2) 0.1704(2) 0.04330(18) 0.0280(7) Uani 1 1 d .
H5 H 0.1291 0.2013 0.0055 0.034 Uiso 1 1 d R
C6 C 0.2222(2) 0.2144(2) 0.10403(16) 0.0233(6) Uani 1 1 d .
H6 H 0.2190 0.2747 0.1069 0.028 Uiso 1 1 d R
C4 C 0.1727(2) 0.0808(2) 0.03887(18) 0.0289(7) Uani 1 1 d .
H4 H 0.1353 0.0513 -0.0013 0.035 Uiso 1 1 d R
N4 N 0.4280(2) 0.36902(18) 0.05496(16) 0.0336(6) Uani 1 1 d .
N7 N 0.6455(2) 0.2932(2) 0.1999(2) 0.0464(8) Uani 1 1 d .
C12 C 0.4696(2) 0.35422(19) 0.48934(17) 0.0242(6) Uani 1 1 d .
H12A H 0.4623 0.3041 0.5257 0.029 Uiso 1 1 d R
H12B H 0.4138 0.3929 0.5001 0.029 Uiso 1 1 d R
C8 C 0.4492(2) 0.0402(2) 0.34278(18) 0.0314(7) Uani 1 1 d .
H8A H 0.4406 -0.0209 0.3525 0.038 Uiso 1 1 d R
H8B H 0.4538 0.0700 0.3956 0.038 Uiso 1 1 d R
H8C H 0.5093 0.0497 0.3112 0.038 Uiso 1 1 d R
C9 C 0.2704(2) 0.0608(2) 0.34318(18) 0.0277(7) Uani 1 1 d .
H9A H 0.2152 0.0848 0.3125 0.033 Uiso 1 1 d R
H9B H 0.2757 0.0893 0.3966 0.033 Uiso 1 1 d R
H9C H 0.2597 -0.0003 0.3517 0.033 Uiso 1 1 d R
C3 C 0.2321(2) 0.0348(2) 0.09430(17) 0.0257(6) Uani 1 1 d .
H3 H 0.2356 -0.0255 0.0907 0.031 Uiso 1 1 d R
C7 C 0.3558(2) 0.02924(19) 0.21306(17) 0.0235(6) Uani 1 1 d .
H7A H 0.3310 -0.0294 0.2212 0.028 Uiso 1 1 d R
H7B H 0.4216 0.0255 0.1878 0.028 Uiso 1 1 d R
C13 C 0.5659(2) 0.4010(2) 0.51135(19) 0.0305(7) Uani 1 1 d .
H13A H 0.6210 0.3614 0.5064 0.037 Uiso 1 1 d R
H13B H 0.5620 0.4221 0.5680 0.037 Uiso 1 1 d R
H13C H 0.5755 0.4490 0.4738 0.037 Uiso 1 1 d R
C11 C 0.4651(2) 0.3247(2) 0.39837(17) 0.0239(6) Uani 1 1 d .
H11A H 0.4688 0.3750 0.3618 0.029 Uiso 1 1 d R
H11B H 0.5225 0.2882 0.3866 0.029 Uiso 1 1 d R
C2 C 0.28713(19) 0.07820(19) 0.15506(16) 0.0203(6) Uani 1 1 d .

loop_
_atom_site_aniso_label
_atom_site_aniso_U_11
_atom_site_aniso_U_22
_atom_site_aniso_U_33
_atom_site_aniso_U_23
_atom_site_aniso_U_13
_atom_site_aniso_U_12
Sn1 0.01479(10) 0.01844(10) 0.01452(9) -0.00063(8) -0.00090(6) -0.00139(7)
N3 0.0223(12) 0.0171(12) 0.0286(14) -0.0003(10) -0.0018(10) -0.0007(10)
N6 0.0169(12) 0.0391(16) 0.0258(12) 0.0039(11) 0.0041(10) 0.0028(11)
N5 0.0172(12) 0.0294(14) 0.0320(13) -0.0034(11) 0.0040(10) -0.0005(10)
C10 0.0205(14) 0.0272(15) 0.0158(11) -0.0047(11) 0.0008(10) -0.0009(12)
C1 0.0151(13) 0.0224(15) 0.0164(12) 0.0006(11) 0.0015(9) -0.0017(11)
N1 0.0219(12) 0.0234(12) 0.0187(11) 0.0034(9) 0.0012(9) 0.0030(10)
N2 0.0356(15) 0.0204(13) 0.0173(11) 0.0024(9) 0.0018(10) -0.0055(10)
C5 0.0208(15) 0.041(2) 0.0223(14) 0.0016(14) -0.0062(11) 0.0025(13)
C6 0.0219(14) 0.0272(16) 0.0208(13) 0.0037(12) -0.0005(10) 0.0013(12)
C4 0.0202(15) 0.042(2) 0.0242(15) -0.0124(14) -0.0018(11) -0.0064(13)
N4 0.0458(17) 0.0290(15) 0.0261(14) 0.0014(11) 0.0079(12) -0.0003(12)
N7 0.0244(15) 0.054(2) 0.060(2) 0.0140(16) 0.0082(13) -0.0063(14)
C12 0.0261(15) 0.0264(16) 0.0202(14) -0.0057(12) -0.0002(11) -0.0043(12)
C8 0.0330(18) 0.0364(19) 0.0248(15) 0.0073(14) -0.0029(12) 0.0100(14)
C9 0.0280(16) 0.0279(17) 0.0273(15) 0.0049(13) 0.0052(12) -0.0031(13)
C3 0.0220(15) 0.0282(16) 0.0268(14) -0.0079(13) 0.0060(11) -0.0077(12)
C7 0.0279(15) 0.0191(14) 0.0235(14) -0.0017(11) 0.0007(12) 0.0003(12)
C13 0.0267(16) 0.0334(18) 0.0313(17) -0.0091(14) -0.0026(12) -0.0012(13)
C11 0.0203(14) 0.0314(17) 0.0202(14) -0.0038(12) 0.0000(10) -0.0040(12)
C2 0.0170(13) 0.0241(16) 0.0197(13) -0.0002(12) 0.0047(10) -0.0007(11)

loop_
_atom_type_symbol
_atom_type_description
_atom_type_scat_dispersion_real
_atom_type_scat_dispersion_imag
_atom_type_scat_source
C C 0.0033 0.0016 'International Tables Vol C Tables 4.2.6.8 and 6.1.1.4'
H H 0.0000 0.0000 'International Tables Vol C Tables 4.2.6.8 and 6.1.1.4'
N N 0.0061 0.0033 'International Tables Vol C Tables 4.2.6.8 and 6.1.1.4'
Sn Sn -0.6537 1.4246 'International Tables Vol C Tables 4.2.6.8 and 6.1.1.4'

loop_
_exptl_crystal_face_index_h
_exptl_crystal_face_index_k
_exptl_crystal_face_index_l
_exptl_crystal_face_perp_dist
-1 0 0 0.231
1 0 0 0.227
0 1 0 0.023
0 -1 0 0.048
0 0 -1 0.042
0 0 1 0.049

loop_
_geom_angle_atom_site_label_1
_geom_angle_atom_site_label_2
_geom_angle_atom_site_label_3
_geom_angle
N5 Sn1 C1 104.74(10)
N5 Sn1 C10 108.65(10)
C1 Sn1 C10 144.15(10)
N5 Sn1 N2 91.91(9)
C1 Sn1 N2 97.45(9)
C10 Sn1 N2 94.13(10)
N5 Sn1 N1 81.94(9)
C1 Sn1 N1 76.47(9)
C10 Sn1 N1 95.51(9)
N2 Sn1 N1 169.83(8)
N4 N3 N2 176.3(3)
N7 N6 N5 175.7(3)
N6 N5 Sn1 120.7(2)
C11 C10 Sn1 111.58(17)
C11 C10 H10A 109.1
Sn1 C10 H10A 109.2
C11 C10 H10B 109.6
Sn1 C10 H10B 109.4
H10A C10 H10B 107.9
C2 C1 C6 120.1(2)
C2 C1 Sn1 114.99(19)
C6 C1 Sn1 124.9(2)
C8 N1 C7 110.2(2)
C8 N1 C9 109.7(2)
C7 N1 C9 109.6(2)
C8 N1 Sn1 116.44(19)
C7 N1 Sn1 102.71(16)
C9 N1 Sn1 107.87(17)
N3 N2 Sn1 119.87(19)
C4 C5 C6 120.2(3)
C4 C5 H5 120.0
C6 C5 H5 119.8
C5 C6 C1 119.8(3)
C5 C6 H6 119.9
C1 C6 H6 120.2
C5 C4 C3 120.1(3)
C5 C4 H4 120.0
C3 C4 H4 119.9
C13 C12 C11 113.3(2)
C13 C12 H12A 108.9
C11 C12 H12A 109.2
C13 C12 H12B 108.8
C11 C12 H12B 108.8
H12A C12 H12B 107.7
N1 C8 H8A 109.7
N1 C8 H8B 109.6
H8A C8 H8B 109.5
N1 C8 H8C 109.1
H8A C8 H8C 109.5
H8B C8 H8C 109.5
N1 C9 H9A 109.3
N1 C9 H9B 109.6
H9A C9 H9B 109.5
N1 C9 H9C 109.5
H9A C9 H9C 109.5
H9B C9 H9C 109.5
C4 C3 C2 120.3(3)
C4 C3 H3 120.0
C2 C3 H3 119.8
N1 C7 C2 110.5(2)
N1 C7 H7A 109.9
C2 C7 H7A 109.8
N1 C7 H7B 109.2
C2 C7 H7B 109.3
H7A C7 H7B 108.1
C12 C13 H13A 109.5
C12 C13 H13B 109.3
H13A C13 H13B 109.5
C12 C13 H13C 109.6
H13A C13 H13C 109.5
H13B C13 H13C 109.5
C10 C11 C12 112.1(2)
C10 C11 H11A 109.4
C12 C11 H11A 109.4
C10 C11 H11B 109.0
C12 C11 H11B 109.0
H11A C11 H11B 107.8
C3 C2 C1 119.5(3)
C3 C2 C7 120.8(3)
C1 C2 C7 119.7(2)

loop_
_geom_bond_atom_site_label_1
_geom_bond_atom_site_label_2
_geom_bond_distance
Sn1 N5 2.114(2)
Sn1 C1 2.116(3)
Sn1 C10 2.126(2)
Sn1 N2 2.183(2)
Sn1 N1 2.410(2)
N3 N4 1.147(3)
N3 N2 1.198(3)
N6 N7 1.145(4)
N6 N5 1.205(3)
C10 C11 1.511(4)
C10 H10A 0.9698
C10 H10B 0.9702
C1 C2 1.391(4)
C1 C6 1.391(4)
N1 C8 1.474(3)
N1 C7 1.478(4)
N1 C9 1.480(3)
C5 C4 1.382(5)
C5 C6 1.384(4)
C5 H5 0.9300
C6 H6 0.9300
C4 C3 1.384(4)
C4 H4 0.9300
C12 C13 1.517(4)
C12 C11 1.520(4)
C12 H12A 0.9701
C12 H12B 0.9701
C8 H8A 0.9600
C8 H8B 0.9600
C8 H8C 0.9600
C9 H9A 0.9599
C9 H9B 0.9601
C9 H9C 0.9600
C3 C2 1.388(4)
C3 H3 0.9300
C7 C2 1.506(4)
C7 H7A 0.9700
C7 H7B 0.9700
C13 H13A 0.9600
C13 H13B 0.9600
C13 H13C 0.9600
C11 H11A 0.9700
C11 H11B 0.9701
